data_7133461
loop_
_publ_author_name
'Kawaji, Kanade'
'Tsujiwaki, Mina'
'Kiso, Ayaka'
'Kitajo, Yukina'
'Kitamura, Manami'
'Nishimura, Minako'
'Horikawa, Junya'
'Ikushuma, Haruto'
'Takemoto, Shin'
'Matsuzaka, Hiroyuki'

_publ_section_title
;
 Bimetallic Ru-Ir/Rh complexes for catalytic allyl alcohol reduction to
 propylene.
;
_journal_issue 70
_journal_name_full 'Chemical communications (Cambridge, England)'
_journal_page_first 9424
_journal_page_last 9427
_journal_paper_doi 10.1039/d4cc01711k
_journal_volume 60
_journal_year 2024
_chemical_formula_sum 'C50 H53 B2 F8 Fe Ir N4 P2'
_chemical_formula_weight 1193.57
_space_group_crystal_system triclinic
_space_group_IT_number 2
_space_group_name_Hall '-P 1'
_space_group_name_H-M_alt 'P -1'
_atom_sites_solution_hydrogens geom
_audit_creation_method SHELXL-2019/3
_audit_update_record
;
2024-07-03 deposited with the CCDC.	2024-07-25 downloaded from the CCDC.
;
_cell_angle_alpha 99.672(7)
_cell_angle_beta 102.510(7)
_cell_angle_gamma 106.984(7)
_cell_formula_units_Z 2
_cell_length_a 10.3466(5)
_cell_length_b 13.4938(6)
_cell_length_c 19.4429(8)
_cell_measurement_reflns_used 21779
_cell_measurement_temperature 153(2)
_cell_measurement_theta_max 27.40
_cell_measurement_theta_min 3.06
_cell_volume 2455.5(3)
_computing_structure_refinement 'SHELXL-2019/2 (Sheldrick, 2019)'
_computing_structure_solution 'SHELXT 2018/2 (Sheldrick, 2018)'
_diffrn_ambient_temperature 153(2)
_diffrn_measured_fraction_theta_full 0.997
_diffrn_measured_fraction_theta_max 0.994
_diffrn_measurement_device_type 'Rigaku R-AXIS RAPID'
_diffrn_radiation_type MoK\a
_diffrn_radiation_wavelength 0.71075
_diffrn_reflns_av_R_equivalents 0.0183
_diffrn_reflns_av_unetI/netI 0.0257
_diffrn_reflns_Laue_measured_fraction_full 0.997
_diffrn_reflns_Laue_measured_fraction_max 0.994
_diffrn_reflns_limit_h_max 13
_diffrn_reflns_limit_h_min -13
_diffrn_reflns_limit_k_max 17
_diffrn_reflns_limit_k_min -17
_diffrn_reflns_limit_l_max 25
_diffrn_reflns_limit_l_min -25
_diffrn_reflns_number 23696
_diffrn_reflns_point_group_measured_fraction_full 0.997
_diffrn_reflns_point_group_measured_fraction_max 0.994
_diffrn_reflns_theta_full 25.242
_diffrn_reflns_theta_max 27.402
_diffrn_reflns_theta_min 3.058
_exptl_absorpt_coefficient_mu 3.138
_exptl_absorpt_correction_T_max 0.910
_exptl_absorpt_correction_T_min 0.547
_exptl_absorpt_correction_type multi-scan
_exptl_absorpt_process_details 'ABSCOR (Rigaku, 1995)'
_exptl_crystal_colour orange
_exptl_crystal_density_diffrn 1.614
_exptl_crystal_description platelet
_exptl_crystal_F_000 1192
_exptl_crystal_size_max 0.400
_exptl_crystal_size_mid 0.300
_exptl_crystal_size_min 0.030
_refine_diff_density_max 1.133
_refine_diff_density_min -0.473
_refine_diff_density_rms 0.085
_refine_ls_extinction_method none
_refine_ls_goodness_of_fit_ref 1.058
_refine_ls_hydrogen_treatment constr
_refine_ls_matrix_type full
_refine_ls_number_parameters 617
_refine_ls_number_reflns 11124
_refine_ls_number_restraints 0
_refine_ls_restrained_S_all 1.058
_refine_ls_R_factor_all 0.0280
_refine_ls_R_factor_gt 0.0217
_refine_ls_shift/su_max 0.006
_refine_ls_shift/su_mean 0.000
_refine_ls_structure_factor_coef Fsqd
_refine_ls_weighting_details 'w=1/[\s^2^(Fo^2^)+(0.0282P)^2^+1.1094P] where P=(Fo^2^+2Fc^2^)/3'
_refine_ls_weighting_scheme calc
_refine_ls_wR_factor_gt 0.0492
_refine_ls_wR_factor_ref 0.0509
_reflns_Friedel_coverage 0.000
_reflns_number_gt 10074
_reflns_number_total 11124
_reflns_threshold_expression 'I > 2\s(I)'
_cod_data_source_file d4cc01711k2.cif
_cod_data_source_block shelxl_CCDC2
_cod_depositor_comments 'Adding full bibliography for 7133459--7133461.cif.'
_cod_original_cell_volume 2455.5(2)
_cod_database_code 7133461
_shelx_shelxl_version_number 2019/3
_shelx_space_group_comment
;
The symmetry employed for this shelxl refinement is uniquely defined
by the following loop, which should always be used as a source of
symmetry information in preference to the above space-group names.
They are only intended as comments.
;
_shelx_estimated_absorpt_t_min 0.367
_shelx_estimated_absorpt_t_max 0.912

loop_
_space_group_symop_operation_xyz
'x, y, z'
'-x, -y, -z'

loop_
_atom_site_label
_atom_site_type_symbol
_atom_site_fract_x
_atom_site_fract_y
_atom_site_fract_z
_atom_site_U_iso_or_equiv
_atom_site_adp_type
_atom_site_occupancy
_atom_site_site_symmetry_order
_atom_site_calc_flag
_atom_site_refinement_flags_posn
_atom_site_refinement_flags_adp
_atom_site_refinement_flags_occupancy
_atom_site_disorder_assembly
_atom_site_disorder_group
Ir1 Ir 0.32358(2) 0.56766(2) 0.71863(2) 0.01257(3) Uani 1 1 d . . . . .
Fe1 Fe 0.07730(3) 0.45470(3) 0.86648(2) 0.01576(7) Uani 1 1 d . . . . .
P1 P 0.39350(6) 0.51877(5) 0.82874(3) 0.01271(11) Uani 1 1 d . . . . .
P2 P 0.07771(6) 0.49628(5) 0.69724(3) 0.01451(11) Uani 1 1 d . . . . .
N1 N 0.3493(2) 0.72152(16) 0.78283(11) 0.0187(4) Uani 1 1 d . . . . .
F7 F 0.85090(18) 1.19083(14) 1.08133(9) 0.0373(4) Uani 1 1 d . . . . .
F6 F 0.64151(19) 1.14339(17) 0.99658(11) 0.0470(5) Uani 1 1 d . . . . .
F8 F 0.8448(2) 1.19436(16) 0.96425(10) 0.0455(5) Uani 1 1 d . . . . .
F5 F 0.7754(3) 1.03634(16) 0.99485(12) 0.0622(6) Uani 1 1 d . . . . .
C11 C 0.2876(2) 0.51888(19) 0.89083(12) 0.0161(4) Uani 1 1 d . . . . .
C27 C 0.4278(2) 0.39299(18) 0.82118(13) 0.0169(4) Uani 1 1 d . . . . .
C16 C -0.0015(2) 0.4326(2) 0.75957(12) 0.0176(5) Uani 1 1 d . . . . .
F4 F 0.2975(2) 0.23885(19) 0.57400(13) 0.0639(6) Uani 1 1 d . . . . .
F2 F 0.4139(2) 0.2570(2) 0.49127(13) 0.0661(7) Uani 1 1 d . . . . .
C00F C -0.0180(2) 0.38563(19) 0.61649(12) 0.0180(5) Uani 1 1 d . . . . .
C00G C 0.0439(3) 0.3196(2) 0.58316(13) 0.0220(5) Uani 1 1 d . . . . .
H00G H 0.143492 0.338800 0.596488 0.026 Uiso 1 1 calc R U . . .
C2 C 0.5299(2) 0.5566(2) 0.69691(13) 0.0182(5) Uani 1 1 d . . . . .
H2 H 0.581110 0.524217 0.731408 0.022 Uiso 1 1 calc R U . . .
F1 F 0.2105(2) 0.1190(2) 0.46765(13) 0.0693(7) Uani 1 1 d . . . . .
C21 C 0.5632(2) 0.61730(18) 0.88390(12) 0.0151(4) Uani 1 1 d . . . . .
C9 C 0.3776(3) 0.8075(2) 0.81513(14) 0.0225(5) Uani 1 1 d . . . . .
C5 C 0.2837(3) 0.5627(2) 0.59550(12) 0.0226(5) Uani 1 1 d . . . . .
H5 H 0.184924 0.519077 0.566047 0.027 Uiso 1 1 calc R U . . .
C15 C 0.2293(2) 0.60076(19) 0.90963(12) 0.0180(5) Uani 1 1 d . . . . .
H15 H 0.237742 0.661791 0.890338 0.022 Uiso 1 1 calc R U . . .
C28 C 0.3985(3) 0.3206(2) 0.75486(14) 0.0220(5) Uani 1 1 d . . . . .
H28 H 0.352998 0.333685 0.711071 0.026 Uiso 1 1 calc R U . . .
C22 C 0.6890(2) 0.6059(2) 0.87491(13) 0.0193(5) Uani 1 1 d . . . . .
H22 H 0.686962 0.542324 0.844370 0.023 Uiso 1 1 calc R U . . .
C6 C 0.2979(3) 0.6648(2) 0.63013(13) 0.0218(5) Uani 1 1 d . . . . .
H6 H 0.207940 0.680571 0.620863 0.026 Uiso 1 1 calc R U . . .
C26 C 0.5688(3) 0.7095(2) 0.93125(13) 0.0216(5) Uani 1 1 d . . . . .
H26 H 0.484361 0.717587 0.938736 0.026 Uiso 1 1 calc R U . . .
C8 C 0.5657(3) 0.7430(2) 0.67680(14) 0.0217(5) Uani 1 1 d . . . . .
H8A H 0.598720 0.716985 0.635476 0.026 Uiso 1 1 calc R U . . .
H8B H 0.637587 0.812246 0.705813 0.026 Uiso 1 1 calc R U . . .
C17 C 0.0105(3) 0.3346(2) 0.77513(13) 0.0227(5) Uani 1 1 d . . . . .
H17 H 0.065287 0.296399 0.757252 0.027 Uiso 1 1 calc R U . . .
C1 C 0.5547(2) 0.66372(19) 0.72381(13) 0.0173(5) Uani 1 1 d . . . . .
H1 H 0.619326 0.693999 0.774335 0.021 Uiso 1 1 calc R U . . .
C3 C 0.5019(3) 0.5033(2) 0.61786(14) 0.0249(5) Uani 1 1 d . . . . .
H3A H 0.467496 0.424787 0.611464 0.030 Uiso 1 1 calc R U . . .
H3B H 0.591867 0.522710 0.604930 0.030 Uiso 1 1 calc R U . . .
C00V C 0.0013(2) 0.6002(2) 0.68591(13) 0.0184(5) Uani 1 1 d . . . . .
C14 C 0.1569(3) 0.5746(2) 0.96210(12) 0.0226(5) Uani 1 1 d . . . . .
H14 H 0.109136 0.615415 0.984161 0.027 Uiso 1 1 calc R U . . .
C7 C 0.4274(3) 0.7616(2) 0.64675(14) 0.0224(5) Uani 1 1 d . . . . .
H7A H 0.419988 0.819710 0.682595 0.027 Uiso 1 1 calc R U . . .
H7B H 0.430517 0.786137 0.601718 0.027 Uiso 1 1 calc R U . . .
F3 F 0.4060(3) 0.1230(2) 0.54770(16) 0.0783(8) Uani 1 1 d . . . . .
C4 C 0.3941(3) 0.5328(2) 0.56464(13) 0.0261(6) Uani 1 1 d . . . . .
H4A H 0.445721 0.593775 0.547723 0.031 Uiso 1 1 calc R U . . .
H4B H 0.345294 0.471460 0.521641 0.031 Uiso 1 1 calc R U . . .
C19 C -0.1397(3) 0.3817(2) 0.83481(14) 0.0278(6) Uani 1 1 d . . . . .
H19 H -0.202046 0.380873 0.864294 0.033 Uiso 1 1 calc R U . . .
C12 C 0.2489(2) 0.4418(2) 0.93283(13) 0.0218(5) Uani 1 1 d . . . . .
H12 H 0.272914 0.378867 0.931963 0.026 Uiso 1 1 calc R U . . .
C23 C 0.8170(3) 0.6871(2) 0.91034(14) 0.0258(5) Uani 1 1 d . . . . .
H23 H 0.901909 0.679635 0.903053 0.031 Uiso 1 1 calc R U . . .
C013 C -0.1654(3) 0.3550(2) 0.59592(13) 0.0244(5) Uani 1 1 d . . . . .
H013 H -0.209513 0.398625 0.618452 0.029 Uiso 1 1 calc R U . . .
C13 C 0.1684(3) 0.4776(2) 0.97568(13) 0.0256(6) Uani 1 1 d . . . . .
H13 H 0.128571 0.441883 1.008256 0.031 Uiso 1 1 calc R U . . .
C015 C -0.0390(3) 0.2258(2) 0.53058(14) 0.0285(6) Uani 1 1 d . . . . .
H015 H 0.004342 0.181358 0.508311 0.034 Uiso 1 1 calc R U . . .
C016 C 0.0187(3) 0.6784(2) 0.74779(14) 0.0236(5) Uani 1 1 d . . . . .
H016 H 0.063823 0.673599 0.794567 0.028 Uiso 1 1 calc R U . . .
C29 C 0.4358(3) 0.2291(2) 0.75269(16) 0.0286(6) Uani 1 1 d . . . . .
H29 H 0.417847 0.180972 0.707264 0.034 Uiso 1 1 calc R U . . .
C018 C -0.0630(3) 0.6093(2) 0.61731(14) 0.0245(5) Uani 1 1 d . . . . .
H018 H -0.074168 0.557217 0.574919 0.029 Uiso 1 1 calc R U . . .
C20 C -0.0973(2) 0.4600(2) 0.79640(13) 0.0221(5) Uani 1 1 d . . . . .
H20 H -0.127015 0.520193 0.795172 0.027 Uiso 1 1 calc R U . . .
C32 C 0.4941(2) 0.3720(2) 0.88544(14) 0.0201(5) Uani 1 1 d . . . . .
H32 H 0.516515 0.421525 0.930834 0.024 Uiso 1 1 calc R U . . .
C01B C -0.2472(3) 0.2622(2) 0.54323(14) 0.0306(6) Uani 1 1 d . . . . .
H01B H -0.346824 0.242828 0.529358 0.037 Uiso 1 1 calc R U . . .
C18 C -0.0741(3) 0.3051(2) 0.82205(14) 0.0283(6) Uani 1 1 d . . . . .
H18 H -0.084656 0.244055 0.841505 0.034 Uiso 1 1 calc R U . . .
C31 C 0.5271(3) 0.2790(2) 0.88285(15) 0.0256(5) Uani 1 1 d . . . . .
H31 H 0.569121 0.263875 0.926567 0.031 Uiso 1 1 calc R U . . .
C01E C -0.1844(3) 0.1970(2) 0.51049(15) 0.0319(6) Uani 1 1 d . . . . .
H01E H -0.240763 0.132888 0.474501 0.038 Uiso 1 1 calc R U . . .
C25 C 0.6973(3) 0.7894(2) 0.96746(16) 0.0320(6) Uani 1 1 d . . . . .
H25 H 0.700583 0.851603 1.000045 0.038 Uiso 1 1 calc R U . . .
C01G C -0.1107(3) 0.6949(2) 0.61122(16) 0.0302(6) Uani 1 1 d . . . . .
H01G H -0.154640 0.700947 0.564597 0.036 Uiso 1 1 calc R U . . .
C30 C 0.4988(3) 0.2080(2) 0.81637(16) 0.0288(6) Uani 1 1 d . . . . .
H30 H 0.522592 0.144972 0.814602 0.035 Uiso 1 1 calc R U . . .
N2 N -0.2519(4) 0.0686(3) 0.3119(2) 0.0600(9) Uani 1 1 d . . . . .
C24 C 0.8206(3) 0.7787(2) 0.95623(17) 0.0340(6) Uani 1 1 d . . . . .
H24 H 0.908037 0.834418 0.980104 0.041 Uiso 1 1 calc R U . . .
C01K C -0.0300(3) 0.7630(2) 0.74081(17) 0.0321(6) Uani 1 1 d . . . . .
H01K H -0.019185 0.815435 0.782911 0.039 Uiso 1 1 calc R U . . .
C10 C 0.4176(4) 0.9175(2) 0.85615(17) 0.0406(8) Uani 1 1 d . . . . .
H10A H 0.343257 0.946309 0.839161 0.061 Uiso 1 1 calc R U . . .
H10B H 0.505791 0.960509 0.849041 0.061 Uiso 1 1 calc R U . . .
H10C H 0.430828 0.919844 0.907934 0.061 Uiso 1 1 calc R U . . .
C01M C -0.0944(3) 0.7710(2) 0.67259(18) 0.0330(6) Uani 1 1 d . . . . .
H01M H -0.127427 0.828940 0.668070 0.040 Uiso 1 1 calc R U . . .
B2 B 0.7773(4) 1.1406(3) 1.00848(18) 0.0298(7) Uani 1 1 d . . . . .
C33 C -0.1872(4) 0.0233(3) 0.33736(19) 0.0422(8) Uani 1 1 d . . . . .
N4 N 0.6621(4) 0.0116(3) 0.7605(2) 0.0696(10) Uani 1 1 d . . . . .
B1 B 0.3337(3) 0.1825(3) 0.51941(17) 0.0281(6) Uani 1 1 d . . . . .
C37 C 0.6721(4) 0.0405(3) 0.7092(2) 0.0500(9) Uani 1 1 d . . . . .
C36 C 0.9514(5) 0.9986(4) 0.8748(2) 0.0669(12) Uani 1 1 d . . . . .
H36A H 0.870697 0.939543 0.841071 0.100 Uiso 1 1 calc R U . . .
H36B H 0.917878 1.043696 0.906496 0.100 Uiso 1 1 calc R U . . .
H36C H 1.013579 0.969677 0.904465 0.100 Uiso 1 1 calc R U . . .
C34 C -0.1034(4) -0.0357(3) 0.3692(3) 0.0647(12) Uani 1 1 d . . . . .
H34A H -0.110912 -0.097331 0.331769 0.097 Uiso 1 1 calc R U . . .
H34B H -0.137954 -0.060651 0.408474 0.097 Uiso 1 1 calc R U . . .
H34C H -0.004639 0.011005 0.388693 0.097 Uiso 1 1 calc R U . . .
C35 C 1.0263(7) 1.0603(5) 0.8350(3) 0.0879(17) Uani 1 1 d . . . . .
C38 C 0.6848(7) 0.0754(5) 0.6465(3) 0.0926(17) Uani 1 1 d . . . . .
H38A H 0.677197 0.015199 0.607905 0.139 Uiso 1 1 calc R U . . .
H38B H 0.776586 0.131546 0.656979 0.139 Uiso 1 1 calc R U . . .
H38C H 0.609671 0.103969 0.630503 0.139 Uiso 1 1 calc R U . . .
N3 N 1.0793(9) 1.1095(6) 0.8007(5) 0.168(3) Uani 1 1 d . . . . .

loop_
_atom_site_aniso_label
_atom_site_aniso_U_11
_atom_site_aniso_U_22
_atom_site_aniso_U_33
_atom_site_aniso_U_23
_atom_site_aniso_U_13
_atom_site_aniso_U_12
Ir1 0.01078(4) 0.01581(5) 0.01147(4) 0.00394(3) 0.00372(3) 0.00432(3)
Fe1 0.01375(15) 0.02045(17) 0.01458(15) 0.00636(14) 0.00587(12) 0.00553(13)
P1 0.0112(3) 0.0151(3) 0.0120(2) 0.0033(2) 0.0035(2) 0.0047(2)
P2 0.0115(3) 0.0198(3) 0.0121(2) 0.0035(2) 0.0032(2) 0.0057(2)
N1 0.0201(10) 0.0221(11) 0.0186(9) 0.0094(9) 0.0081(8) 0.0096(8)
F7 0.0324(9) 0.0393(10) 0.0325(9) 0.0013(8) 0.0019(7) 0.0104(8)
F6 0.0270(9) 0.0594(12) 0.0542(11) 0.0277(11) 0.0048(8) 0.0113(9)
F8 0.0536(12) 0.0461(11) 0.0467(11) 0.0154(9) 0.0280(10) 0.0194(9)
F5 0.1033(19) 0.0278(10) 0.0571(13) 0.0051(10) 0.0191(13) 0.0305(11)
C11 0.0136(11) 0.0210(11) 0.0143(10) 0.0052(10) 0.0048(9) 0.0057(9)
C27 0.0140(11) 0.0159(11) 0.0221(11) 0.0059(10) 0.0063(9) 0.0056(9)
C16 0.0126(11) 0.0245(12) 0.0134(10) 0.0040(10) 0.0031(8) 0.0036(9)
F4 0.0634(15) 0.0591(14) 0.0677(14) -0.0024(12) 0.0410(12) 0.0124(12)
F2 0.0604(14) 0.0899(18) 0.0606(14) 0.0436(14) 0.0340(12) 0.0179(13)
C00F 0.0165(11) 0.0212(12) 0.0125(10) 0.0020(10) 0.0026(9) 0.0032(9)
C00G 0.0170(12) 0.0275(13) 0.0177(11) 0.0025(11) 0.0037(9) 0.0049(10)
C2 0.0116(10) 0.0243(12) 0.0204(11) 0.0065(10) 0.0069(9) 0.0066(9)
F1 0.0476(13) 0.0658(15) 0.0642(14) -0.0106(12) -0.0143(11) 0.0119(11)
C21 0.0138(10) 0.0166(11) 0.0137(10) 0.0059(9) 0.0021(8) 0.0039(9)
C9 0.0246(13) 0.0234(13) 0.0225(12) 0.0094(11) 0.0111(10) 0.0074(10)
C5 0.0179(12) 0.0347(14) 0.0117(10) 0.0108(11) 0.0023(9) 0.0026(10)
C15 0.0152(11) 0.0207(12) 0.0169(10) 0.0020(10) 0.0053(9) 0.0051(9)
C28 0.0223(12) 0.0186(12) 0.0243(12) 0.0046(10) 0.0062(10) 0.0065(10)
C22 0.0169(11) 0.0243(12) 0.0176(11) 0.0072(10) 0.0044(9) 0.0073(10)
C6 0.0177(12) 0.0329(14) 0.0182(11) 0.0140(11) 0.0035(9) 0.0105(10)
C26 0.0199(12) 0.0206(12) 0.0229(12) 0.0044(10) 0.0043(10) 0.0068(10)
C8 0.0182(12) 0.0223(12) 0.0239(12) 0.0086(11) 0.0073(10) 0.0035(10)
C17 0.0259(13) 0.0188(12) 0.0196(11) 0.0020(10) 0.0056(10) 0.0041(10)
C1 0.0111(10) 0.0219(12) 0.0189(11) 0.0065(10) 0.0045(9) 0.0045(9)
C3 0.0234(13) 0.0278(13) 0.0254(12) 0.0038(11) 0.0140(11) 0.0077(11)
C00V 0.0118(10) 0.0238(12) 0.0215(11) 0.0081(10) 0.0052(9) 0.0068(9)
C14 0.0179(12) 0.0334(14) 0.0140(10) -0.0005(10) 0.0054(9) 0.0080(10)
C7 0.0218(12) 0.0250(13) 0.0235(12) 0.0129(11) 0.0086(10) 0.0072(10)
F3 0.0611(15) 0.0725(17) 0.113(2) 0.0427(16) 0.0062(15) 0.0413(13)
C4 0.0282(14) 0.0308(14) 0.0149(11) 0.0019(11) 0.0096(10) 0.0033(11)
C19 0.0140(12) 0.0416(16) 0.0217(12) 0.0067(12) 0.0070(10) 0.0001(11)
C12 0.0168(11) 0.0309(14) 0.0220(12) 0.0137(11) 0.0059(10) 0.0100(10)
C23 0.0161(12) 0.0322(14) 0.0283(13) 0.0131(12) 0.0044(10) 0.0053(10)
C013 0.0181(12) 0.0327(14) 0.0195(11) 0.0048(11) 0.0046(10) 0.0058(11)
C13 0.0181(12) 0.0455(16) 0.0171(11) 0.0152(12) 0.0068(10) 0.0107(11)
C015 0.0277(14) 0.0293(14) 0.0232(12) -0.0015(12) 0.0066(11) 0.0069(11)
C016 0.0199(12) 0.0269(13) 0.0255(12) 0.0054(11) 0.0070(10) 0.0103(10)
C29 0.0314(15) 0.0179(12) 0.0335(14) -0.0002(11) 0.0100(12) 0.0072(11)
C018 0.0190(12) 0.0333(14) 0.0246(12) 0.0127(12) 0.0065(10) 0.0102(11)
C20 0.0127(11) 0.0360(14) 0.0173(11) 0.0066(11) 0.0044(9) 0.0077(10)
C32 0.0179(11) 0.0222(12) 0.0228(11) 0.0068(10) 0.0065(10) 0.0093(10)
C01B 0.0173(12) 0.0393(16) 0.0242(13) 0.0040(13) 0.0006(10) -0.0002(11)
C18 0.0277(14) 0.0247(13) 0.0240(12) 0.0066(11) 0.0064(11) -0.0033(11)
C31 0.0235(13) 0.0259(13) 0.0339(14) 0.0150(12) 0.0093(11) 0.0127(11)
C01E 0.0287(15) 0.0330(15) 0.0202(12) -0.0022(12) 0.0025(11) -0.0016(12)
C25 0.0293(15) 0.0208(13) 0.0352(15) -0.0025(12) 0.0021(12) 0.0035(11)
C01G 0.0199(13) 0.0385(16) 0.0405(15) 0.0247(14) 0.0087(12) 0.0133(12)
C30 0.0282(14) 0.0181(12) 0.0454(16) 0.0106(12) 0.0137(13) 0.0117(11)
N2 0.061(2) 0.051(2) 0.072(2) 0.0110(18) 0.0189(18) 0.0276(17)
C24 0.0207(13) 0.0273(14) 0.0399(16) 0.0042(13) -0.0009(12) -0.0033(11)
C01K 0.0283(15) 0.0285(14) 0.0426(16) 0.0058(13) 0.0131(13) 0.0136(12)
C10 0.066(2) 0.0187(13) 0.0391(17) 0.0045(13) 0.0271(16) 0.0090(14)
C01M 0.0231(14) 0.0301(15) 0.0558(18) 0.0211(15) 0.0153(13) 0.0148(12)
B2 0.0329(17) 0.0227(15) 0.0313(16) 0.0033(13) 0.0062(13) 0.0101(13)
C33 0.0380(18) 0.0374(18) 0.0429(18) 0.0049(16) 0.0126(15) 0.0027(15)
N4 0.083(3) 0.051(2) 0.064(2) 0.0062(19) 0.017(2) 0.0152(19)
B1 0.0229(15) 0.0354(17) 0.0283(15) 0.0088(14) 0.0067(12) 0.0129(13)
C37 0.054(2) 0.0351(18) 0.057(2) 0.0075(18) 0.0151(18) 0.0134(16)
C36 0.085(3) 0.067(3) 0.056(2) 0.005(2) 0.022(2) 0.041(3)
C34 0.042(2) 0.057(2) 0.081(3) 0.034(2) -0.002(2) 0.0013(18)
C35 0.134(5) 0.079(3) 0.098(4) 0.037(3) 0.069(4) 0.071(4)
C38 0.118(5) 0.100(4) 0.078(3) 0.037(3) 0.035(3) 0.050(4)
N3 0.242(8) 0.161(6) 0.247(8) 0.134(6) 0.188(8) 0.147(6)

loop_
_atom_type_symbol
_atom_type_description
_atom_type_scat_dispersion_real
_atom_type_scat_dispersion_imag
_atom_type_scat_source
C C 0.0033 0.0016 'International Tables Vol C Tables 4.2.6.8 and 6.1.1.4'
H H 0.0000 0.0000 'International Tables Vol C Tables 4.2.6.8 and 6.1.1.4'
B B 0.0013 0.0007 'International Tables Vol C Tables 4.2.6.8 and 6.1.1.4'
N N 0.0061 0.0033 'International Tables Vol C Tables 4.2.6.8 and 6.1.1.4'
F F 0.0171 0.0103 'International Tables Vol C Tables 4.2.6.8 and 6.1.1.4'
P P 0.1023 0.0942 'International Tables Vol C Tables 4.2.6.8 and 6.1.1.4'
Fe Fe 0.3463 0.8444 'International Tables Vol C Tables 4.2.6.8 and 6.1.1.4'
Ir Ir -1.4442 7.9887 'International Tables Vol C Tables 4.2.6.8 and 6.1.1.4'

loop_
_geom_angle_atom_site_label_1
_geom_angle_atom_site_label_2
_geom_angle_atom_site_label_3
_geom_angle
_geom_angle_site_symmetry_1
_geom_angle_site_symmetry_3
_geom_angle_publ_flag
N1 Ir1 C2 112.94(8) . . ?
N1 Ir1 C5 112.18(9) . . ?
C2 Ir1 C5 77.42(9) . . ?
N1 Ir1 C1 79.15(8) . . ?
C2 Ir1 C1 34.57(9) . . ?
C5 Ir1 C1 83.03(8) . . ?
N1 Ir1 C6 77.87(8) . . ?
C2 Ir1 C6 90.48(8) . . ?
C5 Ir1 C6 34.31(9) . . ?
C1 Ir1 C6 76.01(8) . . ?
N1 Ir1 P2 95.89(6) . . ?
C2 Ir1 P2 150.82(6) . . ?
C5 Ir1 P2 87.95(6) . . ?
C1 Ir1 P2 167.11(6) . . ?
C6 Ir1 P2 91.35(6) . . ?
N1 Ir1 P1 87.97(5) . . ?
C2 Ir1 P1 87.21(6) . . ?
C5 Ir1 P1 158.17(7) . . ?
C1 Ir1 P1 93.13(6) . . ?
C6 Ir1 P1 163.48(7) . . ?
P2 Ir1 P1 98.62(2) . . ?
C16 Fe1 C11 107.90(9) . . ?
C16 Fe1 C17 41.90(10) . . ?
C11 Fe1 C17 107.87(10) . . ?
C16 Fe1 C12 136.40(10) . . ?
C11 Fe1 C12 42.04(9) . . ?
C17 Fe1 C12 107.77(11) . . ?
C16 Fe1 C15 110.51(10) . . ?
C11 Fe1 C15 41.72(9) . . ?
C17 Fe1 C15 138.49(10) . . ?
C12 Fe1 C15 69.76(10) . . ?
C16 Fe1 C20 41.67(9) . . ?
C11 Fe1 C20 138.82(9) . . ?
C17 Fe1 C20 69.31(11) . . ?
C12 Fe1 C20 177.03(11) . . ?
C15 Fe1 C20 112.73(10) . . ?
C16 Fe1 C13 177.02(10) . . ?
C11 Fe1 C13 69.33(9) . . ?
C17 Fe1 C13 137.29(11) . . ?
C12 Fe1 C13 40.75(10) . . ?
C15 Fe1 C13 68.28(10) . . ?
C20 Fe1 C13 141.23(10) . . ?
C16 Fe1 C18 69.37(10) . . ?
C11 Fe1 C18 137.12(11) . . ?
C17 Fe1 C18 40.69(10) . . ?
C12 Fe1 C18 109.46(11) . . ?
C15 Fe1 C18 178.82(11) . . ?
C20 Fe1 C18 68.02(11) . . ?
C13 Fe1 C18 111.78(11) . . ?
C16 Fe1 C19 69.06(9) . . ?
C11 Fe1 C19 176.03(10) . . ?
C17 Fe1 C19 68.17(11) . . ?
C12 Fe1 C19 138.61(11) . . ?
C15 Fe1 C19 141.28(11) . . ?
C20 Fe1 C19 40.24(10) . . ?
C13 Fe1 C19 113.66(10) . . ?
C18 Fe1 C19 39.87(12) . . ?
C16 Fe1 C14 140.67(11) . . ?
C11 Fe1 C14 69.21(9) . . ?
C17 Fe1 C14 176.27(11) . . ?
C12 Fe1 C14 68.52(11) . . ?
C15 Fe1 C14 40.55(9) . . ?
C20 Fe1 C14 114.40(11) . . ?
C13 Fe1 C14 39.94(11) . . ?
C18 Fe1 C14 140.19(10) . . ?
C19 Fe1 C14 114.76(10) . . ?
C11 P1 C27 105.88(11) . . ?
C11 P1 C21 101.89(11) . . ?
C27 P1 C21 102.93(11) . . ?
C11 P1 Ir1 118.46(8) . . ?
C27 P1 Ir1 116.70(8) . . ?
C21 P1 Ir1 108.91(7) . . ?
C16 P2 C00V 104.75(11) . . ?
C16 P2 C00F 96.18(11) . . ?
C00V P2 C00F 105.76(11) . . ?
C16 P2 Ir1 122.32(8) . . ?
C00V P2 Ir1 109.65(8) . . ?
C00F P2 Ir1 116.29(8) . . ?
C9 N1 Ir1 171.96(19) . . ?
C15 C11 C12 107.1(2) . . ?
C15 C11 P1 124.87(17) . . ?
C12 C11 P1 127.94(18) . . ?
C15 C11 Fe1 70.07(13) . . ?
C12 C11 Fe1 69.79(13) . . ?
P1 C11 Fe1 126.95(12) . . ?
C28 C27 C32 119.2(2) . . ?
C28 C27 P1 123.12(18) . . ?
C32 C27 P1 117.61(18) . . ?
C20 C16 C17 107.1(2) . . ?
C20 C16 P2 128.62(19) . . ?
C17 C16 P2 123.98(18) . . ?
C20 C16 Fe1 70.83(13) . . ?
C17 C16 Fe1 70.13(13) . . ?
P2 C16 Fe1 128.99(13) . . ?
C00G C00F C013 118.5(2) . . ?
C00G C00F P2 123.73(18) . . ?
C013 C00F P2 116.76(19) . . ?
C015 C00G C00F 120.6(2) . . ?
C015 C00G H00G 119.7 . . ?
C00F C00G H00G 119.7 . . ?
C1 C2 C3 124.8(2) . . ?
C1 C2 Ir1 73.86(13) . . ?
C3 C2 Ir1 109.59(16) . . ?
C1 C2 H2 113.8 . . ?
C3 C2 H2 113.8 . . ?
Ir1 C2 H2 113.8 . . ?
C26 C21 C22 118.9(2) . . ?
C26 C21 P1 120.33(17) . . ?
C22 C21 P1 120.53(18) . . ?
N1 C9 C10 178.4(3) . . ?
C6 C5 C4 124.8(2) . . ?
C6 C5 Ir1 73.74(13) . . ?
C4 C5 Ir1 112.20(16) . . ?
C6 C5 H5 113.2 . . ?
C4 C5 H5 113.2 . . ?
Ir1 C5 H5 113.2 . . ?
C14 C15 C11 108.2(2) . . ?
C14 C15 Fe1 71.35(14) . . ?
C11 C15 Fe1 68.21(13) . . ?
C14 C15 H15 125.9 . . ?
C11 C15 H15 125.9 . . ?
Fe1 C15 H15 126.1 . . ?
C27 C28 C29 120.1(2) . . ?
C27 C28 H28 120.0 . . ?
C29 C28 H28 120.0 . . ?
C23 C22 C21 120.4(2) . . ?
C23 C22 H22 119.8 . . ?
C21 C22 H22 119.8 . . ?
C5 C6 C7 125.1(2) . . ?
C5 C6 Ir1 71.95(13) . . ?
C7 C6 Ir1 110.14(15) . . ?
C5 C6 H6 113.9 . . ?
C7 C6 H6 114.0 . . ?
Ir1 C6 H6 113.9 . . ?
C25 C26 C21 120.3(2) . . ?
C25 C26 H26 119.9 . . ?
C21 C26 H26 119.9 . . ?
C1 C8 C7 114.27(19) . . ?
C1 C8 H8A 108.7 . . ?
C7 C8 H8A 108.7 . . ?
C1 C8 H8B 108.7 . . ?
C7 C8 H8B 108.7 . . ?
H8A C8 H8B 107.6 . . ?
C18 C17 C16 107.8(2) . . ?
C18 C17 Fe1 71.05(15) . . ?
C16 C17 Fe1 67.97(13) . . ?
C18 C17 H17 126.1 . . ?
C16 C17 H17 126.1 . . ?
Fe1 C17 H17 126.4 . . ?
C2 C1 C8 122.9(2) . . ?
C2 C1 Ir1 71.57(13) . . ?
C8 C1 Ir1 113.81(15) . . ?
C2 C1 H1 113.9 . . ?
C8 C1 H1 113.9 . . ?
Ir1 C1 H1 113.9 . . ?
C2 C3 C4 114.6(2) . . ?
C2 C3 H3A 108.6 . . ?
C4 C3 H3A 108.6 . . ?
C2 C3 H3B 108.6 . . ?
C4 C3 H3B 108.6 . . ?
H3A C3 H3B 107.6 . . ?
C018 C00V C016 119.3(2) . . ?
C018 C00V P2 122.0(2) . . ?
C016 C00V P2 118.38(18) . . ?
C13 C14 C15 108.1(2) . . ?
C13 C14 Fe1 69.41(15) . . ?
C15 C14 Fe1 68.10(14) . . ?
C13 C14 H14 125.9 . . ?
C15 C14 H14 125.9 . . ?
Fe1 C14 H14 128.1 . . ?
C6 C7 C8 114.2(2) . . ?
C6 C7 H7A 108.7 . . ?
C8 C7 H7A 108.7 . . ?
C6 C7 H7B 108.7 . . ?
C8 C7 H7B 108.7 . . ?
H7A C7 H7B 107.6 . . ?
C5 C4 C3 115.19(19) . . ?
C5 C4 H4A 108.5 . . ?
C3 C4 H4A 108.5 . . ?
C5 C4 H4B 108.5 . . ?
C3 C4 H4B 108.5 . . ?
H4A C4 H4B 107.5 . . ?
C18 C19 C20 108.7(2) . . ?
C18 C19 Fe1 69.70(15) . . ?
C20 C19 Fe1 68.70(14) . . ?
C18 C19 H19 125.7 . . ?
C20 C19 H19 125.7 . . ?
Fe1 C19 H19 127.5 . . ?
C13 C12 C11 107.3(2) . . ?
C13 C12 Fe1 70.75(14) . . ?
C11 C12 Fe1 68.17(13) . . ?
C13 C12 H12 126.3 . . ?
C11 C12 H12 126.3 . . ?
Fe1 C12 H12 126.3 . . ?
C24 C23 C22 119.9(2) . . ?
C24 C23 H23 120.0 . . ?
C22 C23 H23 120.0 . . ?
C01B C013 C00F 120.7(3) . . ?
C01B C013 H013 119.7 . . ?
C00F C013 H013 119.7 . . ?
C14 C13 C12 109.2(2) . . ?
C14 C13 Fe1 70.65(14) . . ?
C12 C13 Fe1 68.50(14) . . ?
C14 C13 H13 125.4 . . ?
C12 C13 H13 125.4 . . ?
Fe1 C13 H13 127.0 . . ?
C01E C015 C00G 120.3(3) . . ?
C01E C015 H015 119.8 . . ?
C00G C015 H015 119.8 . . ?
C01K C016 C00V 120.1(2) . . ?
C01K C016 H016 120.0 . . ?
C00V C016 H016 120.0 . . ?
C30 C29 C28 120.4(3) . . ?
C30 C29 H29 119.8 . . ?
C28 C29 H29 119.8 . . ?
C01G C018 C00V 119.9(3) . . ?
C01G C018 H018 120.1 . . ?
C00V C018 H018 120.1 . . ?
C19 C20 C16 108.0(2) . . ?
C19 C20 Fe1 71.06(15) . . ?
C16 C20 Fe1 67.50(13) . . ?
C19 C20 H20 126.0 . . ?
C16 C20 H20 126.0 . . ?
Fe1 C20 H20 127.0 . . ?
C31 C32 C27 120.2(2) . . ?
C31 C32 H32 119.9 . . ?
C27 C32 H32 119.9 . . ?
C013 C01B C01E 120.3(3) . . ?
C013 C01B H01B 119.8 . . ?
C01E C01B H01B 119.8 . . ?
C19 C18 C17 108.4(2) . . ?
C19 C18 Fe1 70.43(15) . . ?
C17 C18 Fe1 68.26(14) . . ?
C19 C18 H18 125.8 . . ?
C17 C18 H18 125.8 . . ?
Fe1 C18 H18 127.1 . . ?
C30 C31 C32 120.0(2) . . ?
C30 C31 H31 120.0 . . ?
C32 C31 H31 120.0 . . ?
C015 C01E C01B 119.6(3) . . ?
C015 C01E H01E 120.2 . . ?
C01B C01E H01E 120.2 . . ?
C24 C25 C26 120.2(3) . . ?
C24 C25 H25 119.9 . . ?
C26 C25 H25 119.9 . . ?
C01M C01G C018 120.3(3) . . ?
C01M C01G H01G 119.8 . . ?
C018 C01G H01G 119.8 . . ?
C29 C30 C31 120.1(2) . . ?
C29 C30 H30 120.0 . . ?
C31 C30 H30 120.0 . . ?
C23 C24 C25 120.2(3) . . ?
C23 C24 H24 119.9 . . ?
C25 C24 H24 119.9 . . ?
C01M C01K C016 120.2(3) . . ?
C01M C01K H01K 119.9 . . ?
C016 C01K H01K 119.9 . . ?
C9 C10 H10A 109.5 . . ?
C9 C10 H10B 109.5 . . ?
H10A C10 H10B 109.5 . . ?
C9 C10 H10C 109.5 . . ?
H10A C10 H10C 109.5 . . ?
H10B C10 H10C 109.5 . . ?
C01G C01M C01K 120.2(3) . . ?
C01G C01M H01M 119.9 . . ?
C01K C01M H01M 119.9 . . ?
F5 B2 F6 110.7(3) . . ?
F5 B2 F8 109.8(3) . . ?
F6 B2 F8 110.0(2) . . ?
F5 B2 F7 108.5(3) . . ?
F6 B2 F7 108.5(3) . . ?
F8 B2 F7 109.3(3) . . ?
N2 C33 C34 179.2(4) . . ?
F3 B1 F1 111.2(3) . . ?
F3 B1 F2 111.7(3) . . ?
F1 B1 F2 110.6(3) . . ?
F3 B1 F4 109.2(3) . . ?
F1 B1 F4 107.2(3) . . ?
F2 B1 F4 106.7(3) . . ?
N4 C37 C38 179.6(5) . . ?
C35 C36 H36A 109.5 . . ?
C35 C36 H36B 109.5 . . ?
H36A C36 H36B 109.5 . . ?
C35 C36 H36C 109.5 . . ?
H36A C36 H36C 109.5 . . ?
H36B C36 H36C 109.5 . . ?
C33 C34 H34A 109.5 . . ?
C33 C34 H34B 109.5 . . ?
H34A C34 H34B 109.5 . . ?
C33 C34 H34C 109.5 . . ?
H34A C34 H34C 109.5 . . ?
H34B C34 H34C 109.5 . . ?
N3 C35 C36 176.1(8) . . ?
C37 C38 H38A 109.5 . . ?
C37 C38 H38B 109.5 . . ?
H38A C38 H38B 109.5 . . ?
C37 C38 H38C 109.5 . . ?
H38A C38 H38C 109.5 . . ?
H38B C38 H38C 109.5 . . ?

loop_
_geom_bond_atom_site_label_1
_geom_bond_atom_site_label_2
_geom_bond_distance
_geom_bond_site_symmetry_2
_geom_bond_publ_flag
Ir1 N1 2.145(2) . ?
Ir1 C2 2.306(2) . ?
Ir1 C5 2.325(2) . ?
Ir1 C1 2.334(2) . ?
Ir1 C6 2.348(2) . ?
Ir1 P2 2.3554(6) . ?
Ir1 P1 2.3715(6) . ?
Fe1 C16 1.997(2) . ?
Fe1 C11 2.006(2) . ?
Fe1 C17 2.026(3) . ?
Fe1 C12 2.028(2) . ?
Fe1 C15 2.031(2) . ?
Fe1 C20 2.042(2) . ?
Fe1 C13 2.058(2) . ?
Fe1 C18 2.063(3) . ?
Fe1 C19 2.073(3) . ?
Fe1 C14 2.074(2) . ?
P1 C11 1.798(2) . ?
P1 C27 1.822(2) . ?
P1 C21 1.829(2) . ?
P2 C16 1.802(2) . ?
P2 C00V 1.821(2) . ?
P2 C00F 1.830(2) . ?
N1 C9 1.142(3) . ?
F7 B2 1.398(4) . ?
F6 B2 1.386(4) . ?
F8 B2 1.388(4) . ?
F5 B2 1.381(4) . ?
C11 C15 1.438(3) . ?
C11 C12 1.447(3) . ?
C27 C28 1.394(3) . ?
C27 C32 1.405(3) . ?
C16 C20 1.437(3) . ?
C16 C17 1.439(3) . ?
F4 B1 1.383(4) . ?
F2 B1 1.376(4) . ?
C00F C00G 1.394(3) . ?
C00F C013 1.403(3) . ?
C00G C015 1.390(4) . ?
C00G H00G 0.9500 . ?
C2 C1 1.379(3) . ?
C2 C3 1.509(3) . ?
C2 H2 1.0000 . ?
F1 B1 1.374(4) . ?
C21 C26 1.396(3) . ?
C21 C22 1.397(3) . ?
C9 C10 1.453(4) . ?
C5 C6 1.379(4) . ?
C5 C4 1.520(4) . ?
C5 H5 1.0000 . ?
C15 C14 1.423(3) . ?
C15 H15 0.9500 . ?
C28 C29 1.394(4) . ?
C28 H28 0.9500 . ?
C22 C23 1.390(4) . ?
C22 H22 0.9500 . ?
C6 C7 1.502(3) . ?
C6 H6 1.0000 . ?
C26 C25 1.388(4) . ?
C26 H26 0.9500 . ?
C8 C1 1.515(3) . ?
C8 C7 1.533(3) . ?
C8 H8A 0.9900 . ?
C8 H8B 0.9900 . ?
C17 C18 1.422(3) . ?
C17 H17 0.9500 . ?
C1 H1 1.0000 . ?
C3 C4 1.540(4) . ?
C3 H3A 0.9900 . ?
C3 H3B 0.9900 . ?
C00V C018 1.398(3) . ?
C00V C016 1.401(4) . ?
C14 C13 1.411(4) . ?
C14 H14 0.9500 . ?
C7 H7A 0.9900 . ?
C7 H7B 0.9900 . ?
F3 B1 1.352(4) . ?
C4 H4A 0.9900 . ?
C4 H4B 0.9900 . ?
C19 C18 1.410(4) . ?
C19 C20 1.416(4) . ?
C19 H19 0.9500 . ?
C12 C13 1.423(4) . ?
C12 H12 0.9500 . ?
C23 C24 1.383(4) . ?
C23 H23 0.9500 . ?
C013 C01B 1.382(4) . ?
C013 H013 0.9500 . ?
C13 H13 0.9500 . ?
C015 C01E 1.385(4) . ?
C015 H015 0.9500 . ?
C016 C01K 1.391(4) . ?
C016 H016 0.9500 . ?
C29 C30 1.384(4) . ?
C29 H29 0.9500 . ?
C018 C01G 1.396(4) . ?
C018 H018 0.9500 . ?
C20 H20 0.9500 . ?
C32 C31 1.390(3) . ?
C32 H32 0.9500 . ?
C01B C01E 1.388(4) . ?
C01B H01B 0.9500 . ?
C18 H18 0.9500 . ?
C31 C30 1.389(4) . ?
C31 H31 0.9500 . ?
C01E H01E 0.9500 . ?
C25 C24 1.383(4) . ?
C25 H25 0.9500 . ?
C01G C01M 1.380(4) . ?
C01G H01G 0.9500 . ?
C30 H30 0.9500 . ?
N2 C33 1.123(5) . ?
C24 H24 0.9500 . ?
C01K C01M 1.386(4) . ?
C01K H01K 0.9500 . ?
C10 H10A 0.9800 . ?
C10 H10B 0.9800 . ?
C10 H10C 0.9800 . ?
C01M H01M 0.9500 . ?
C33 C34 1.451(5) . ?
N4 C37 1.145(5) . ?
C37 C38 1.398(6) . ?
C36 C35 1.412(7) . ?
C36 H36A 0.9800 . ?
C36 H36B 0.9800 . ?
C36 H36C 0.9800 . ?
C34 H34A 0.9800 . ?
C34 H34B 0.9800 . ?
C34 H34C 0.9800 . ?
C35 N3 1.132(7) . ?
C38 H38A 0.9800 . ?
C38 H38B 0.9800 . ?
C38 H38C 0.9800 . ?

loop_
_geom_torsion_atom_site_label_1
_geom_torsion_atom_site_label_2
_geom_torsion_atom_site_label_3
_geom_torsion_atom_site_label_4
_geom_torsion
_geom_torsion_site_symmetry_1
_geom_torsion_site_symmetry_2
_geom_torsion_site_symmetry_3
_geom_torsion_site_symmetry_4
_geom_torsion_publ_flag
C27 P1 C11 C15 -176.4(2) . . . . ?
C21 P1 C11 C15 76.3(2) . . . . ?
Ir1 P1 C11 C15 -43.1(2) . . . . ?
C27 P1 C11 C12 6.1(2) . . . . ?
C21 P1 C11 C12 -101.3(2) . . . . ?
Ir1 P1 C11 C12 139.35(19) . . . . ?
C27 P1 C11 Fe1 -86.13(16) . . . . ?
C21 P1 C11 Fe1 166.55(14) . . . . ?
Ir1 P1 C11 Fe1 47.15(18) . . . . ?
C11 P1 C27 C28 126.2(2) . . . . ?
C21 P1 C27 C28 -127.2(2) . . . . ?
Ir1 P1 C27 C28 -8.1(2) . . . . ?
C11 P1 C27 C32 -57.4(2) . . . . ?
C21 P1 C27 C32 49.2(2) . . . . ?
Ir1 P1 C27 C32 168.35(15) . . . . ?
C00V P2 C16 C20 -3.4(2) . . . . ?
C00F P2 C16 C20 -111.5(2) . . . . ?
Ir1 P2 C16 C20 121.9(2) . . . . ?
C00V P2 C16 C17 169.5(2) . . . . ?
C00F P2 C16 C17 61.4(2) . . . . ?
Ir1 P2 C16 C17 -65.2(2) . . . . ?
C00V P2 C16 Fe1 -99.48(17) . . . . ?
C00F P2 C16 Fe1 152.40(17) . . . . ?
Ir1 P2 C16 Fe1 25.8(2) . . . . ?
C16 P2 C00F C00G -108.0(2) . . . . ?
C00V P2 C00F C00G 144.7(2) . . . . ?
Ir1 P2 C00F C00G 22.8(2) . . . . ?
C16 P2 C00F C013 60.2(2) . . . . ?
C00V P2 C00F C013 -47.1(2) . . . . ?
Ir1 P2 C00F C013 -169.04(16) . . . . ?
C013 C00F C00G C015 0.2(4) . . . . ?
P2 C00F C00G C015 168.2(2) . . . . ?
C11 P1 C21 C26 -38.4(2) . . . . ?
C27 P1 C21 C26 -148.02(18) . . . . ?
Ir1 P1 C21 C26 87.51(18) . . . . ?
C11 P1 C21 C22 146.91(18) . . . . ?
C27 P1 C21 C22 37.3(2) . . . . ?
Ir1 P1 C21 C22 -87.15(18) . . . . ?
C12 C11 C15 C14 0.1(3) . . . . ?
P1 C11 C15 C14 -177.84(17) . . . . ?
Fe1 C11 C15 C14 60.38(17) . . . . ?
C12 C11 C15 Fe1 -60.24(16) . . . . ?
P1 C11 C15 Fe1 121.78(18) . . . . ?
C32 C27 C28 C29 -0.5(4) . . . . ?
P1 C27 C28 C29 175.86(19) . . . . ?
C26 C21 C22 C23 -2.5(3) . . . . ?
P1 C21 C22 C23 172.18(18) . . . . ?
C4 C5 C6 C7 -3.7(4) . . . . ?
Ir1 C5 C6 C7 102.3(2) . . . . ?
C4 C5 C6 Ir1 -106.1(2) . . . . ?
C22 C21 C26 C25 1.4(3) . . . . ?
P1 C21 C26 C25 -173.3(2) . . . . ?
C20 C16 C17 C18 -1.4(3) . . . . ?
P2 C16 C17 C18 -175.58(18) . . . . ?
Fe1 C16 C17 C18 60.15(18) . . . . ?
C20 C16 C17 Fe1 -61.54(16) . . . . ?
P2 C16 C17 Fe1 124.27(18) . . . . ?
C3 C2 C1 C8 -4.0(4) . . . . ?
Ir1 C2 C1 C8 -106.9(2) . . . . ?
C3 C2 C1 Ir1 102.9(2) . . . . ?
C7 C8 C1 C2 94.2(3) . . . . ?
C7 C8 C1 Ir1 11.5(3) . . . . ?
C1 C2 C3 C4 -46.3(3) . . . . ?
Ir1 C2 C3 C4 37.3(3) . . . . ?
C16 P2 C00V C018 -127.4(2) . . . . ?
C00F P2 C00V C018 -26.4(2) . . . . ?
Ir1 P2 C00V C018 99.70(19) . . . . ?
C16 P2 C00V C016 58.2(2) . . . . ?
C00F P2 C00V C016 159.14(19) . . . . ?
Ir1 P2 C00V C016 -74.74(19) . . . . ?
C11 C15 C14 C13 -0.5(3) . . . . ?
Fe1 C15 C14 C13 57.97(18) . . . . ?
C11 C15 C14 Fe1 -58.43(16) . . . . ?
C5 C6 C7 C8 -43.6(3) . . . . ?
Ir1 C6 C7 C8 38.1(3) . . . . ?
C1 C8 C7 C6 -33.5(3) . . . . ?
C6 C5 C4 C3 89.8(3) . . . . ?
Ir1 C5 C4 C3 4.7(3) . . . . ?
C2 C3 C4 C5 -28.5(3) . . . . ?
C15 C11 C12 C13 0.2(3) . . . . ?
P1 C11 C12 C13 178.12(19) . . . . ?
Fe1 C11 C12 C13 -60.20(17) . . . . ?
C15 C11 C12 Fe1 60.41(16) . . . . ?
P1 C11 C12 Fe1 -121.7(2) . . . . ?
C21 C22 C23 C24 1.6(4) . . . . ?
C00G C00F C013 C01B -0.7(4) . . . . ?
P2 C00F C013 C01B -169.5(2) . . . . ?
C15 C14 C13 C12 0.6(3) . . . . ?
Fe1 C14 C13 C12 57.77(18) . . . . ?
C15 C14 C13 Fe1 -57.17(17) . . . . ?
C11 C12 C13 C14 -0.5(3) . . . . ?
Fe1 C12 C13 C14 -59.07(18) . . . . ?
C11 C12 C13 Fe1 58.57(17) . . . . ?
C00F C00G C015 C01E 0.2(4) . . . . ?
C018 C00V C016 C01K 1.2(4) . . . . ?
P2 C00V C016 C01K 175.8(2) . . . . ?
C27 C28 C29 C30 1.7(4) . . . . ?
C016 C00V C018 C01G -0.9(4) . . . . ?
P2 C00V C018 C01G -175.25(19) . . . . ?
C18 C19 C20 C16 -0.8(3) . . . . ?
Fe1 C19 C20 C16 57.54(16) . . . . ?
C18 C19 C20 Fe1 -58.33(19) . . . . ?
C17 C16 C20 C19 1.3(3) . . . . ?
P2 C16 C20 C19 175.17(19) . . . . ?
Fe1 C16 C20 C19 -59.75(17) . . . . ?
C17 C16 C20 Fe1 61.09(16) . . . . ?
P2 C16 C20 Fe1 -125.1(2) . . . . ?
C28 C27 C32 C31 -1.4(3) . . . . ?
P1 C27 C32 C31 -177.94(19) . . . . ?
C00F C013 C01B C01E 0.8(4) . . . . ?
C20 C19 C18 C17 -0.1(3) . . . . ?
Fe1 C19 C18 C17 -57.81(18) . . . . ?
C20 C19 C18 Fe1 57.73(18) . . . . ?
C16 C17 C18 C19 0.9(3) . . . . ?
Fe1 C17 C18 C19 59.14(19) . . . . ?
C16 C17 C18 Fe1 -58.23(17) . . . . ?
C27 C32 C31 C30 2.1(4) . . . . ?
C00G C015 C01E C01B -0.1(4) . . . . ?
C013 C01B C01E C015 -0.4(4) . . . . ?
C21 C26 C25 C24 0.7(4) . . . . ?
C00V C018 C01G C01M 0.2(4) . . . . ?
C28 C29 C30 C31 -1.0(4) . . . . ?
C32 C31 C30 C29 -0.9(4) . . . . ?
C22 C23 C24 C25 0.6(4) . . . . ?
C26 C25 C24 C23 -1.7(4) . . . . ?
C00V C016 C01K C01M -0.8(4) . . . . ?
C018 C01G C01M C01K 0.2(4) . . . . ?
C016 C01K C01M C01G 0.1(4) . . . . ?
